data_7154095
loop_
_publ_author_name
'Zhang, Rong-Rong'
'Tian, Hai-Yan'
'Tan, Ya-Fang'
'Chung, Tse-Yu'
'Sun, Xiao-Hui'
'Xia, Xue'
'Ye, Wen-Cai'
'Middleton, David A.'
'Fedosova, Natalya'
'Esmann, Mikael'
'Tzen, Jason T. C.'
'Jiang, Ren-Wang'

_publ_section_title
;
 Structures, chemotaxonomic significance, cytotoxic and Na(+),K(+)-ATPase
 inhibitory activities of new cardenolides from Asclepias curassavica.
;
_journal_issue 44
_journal_name_full 'Organic &amp; biomolecular chemistry'
_journal_page_first 8919
_journal_page_last 8929
_journal_paper_doi 10.1039/c4ob01545b
_journal_volume 12
_journal_year 2014
_chemical_absolute_configuration rm
_chemical_formula_sum 'C28 H40 O12.2'
_chemical_formula_weight 571.80
_chemical_name_systematic
; 
 ? 
;
_space_group_IT_number 4
_symmetry_cell_setting monoclinic
_symmetry_space_group_name_Hall 'P 2yb'
_symmetry_space_group_name_H-M 'P 1 21 1'
_atom_sites_solution_hydrogens geom
_atom_sites_solution_primary direct
_atom_sites_solution_secondary difmap
_audit_creation_method SHELXL-97
_cell_angle_alpha 90.00
_cell_angle_beta 98.572(5)
_cell_angle_gamma 90.00
_cell_formula_units_Z 2
_cell_length_a 8.9982(4)
_cell_length_b 12.3600(7)
_cell_length_c 13.3864(8)
_cell_measurement_reflns_used 1354
_cell_measurement_temperature 173(2)
_cell_measurement_theta_max 61.4860
_cell_measurement_theta_min 3.3390
_cell_volume 1472.17(14)
_computing_cell_refinement 'CrysAlis PRO '
_computing_data_collection 'CrysAlis PRO '
_computing_data_reduction 'CrysAlis PRO '
_computing_molecular_graphics 'XP (Sheldrick, 2008)'
_computing_publication_material 'XP (Sheldrick, 2008)'
_computing_structure_refinement 'SHELXL-97 (Sheldrick, 1997)'
_computing_structure_solution 'SHELXS-97 (Sheldrick, 1990)'
_diffrn_ambient_temperature 173(2)
_diffrn_measured_fraction_theta_full 0.987
_diffrn_measured_fraction_theta_max 0.987
_diffrn_measurement_device_type 'Agilent Gemimi S ultra sappharie CCD'
_diffrn_measurement_method 'Omega scan'
_diffrn_radiation_monochromator graphite
_diffrn_radiation_source 'fine-focus sealed tube'
_diffrn_radiation_type CuK\a
_diffrn_radiation_wavelength 1.54178
_diffrn_reflns_av_R_equivalents 0.0340
_diffrn_reflns_av_sigmaI/netI 0.0459
_diffrn_reflns_limit_h_max 10
_diffrn_reflns_limit_h_min -6
_diffrn_reflns_limit_k_max 14
_diffrn_reflns_limit_k_min -12
_diffrn_reflns_limit_l_max 14
_diffrn_reflns_limit_l_min -15
_diffrn_reflns_number 4974
_diffrn_reflns_theta_full 62.65
_diffrn_reflns_theta_max 62.65
_diffrn_reflns_theta_min 3.34
_exptl_absorpt_coefficient_mu 0.849
_exptl_absorpt_correction_T_max 1.00000
_exptl_absorpt_correction_T_min 0.94648
_exptl_absorpt_correction_type multi-scan
_exptl_absorpt_process_details 'SADABS (Sheldrick, 2004)'
_exptl_crystal_colour colorless
_exptl_crystal_density_diffrn 1.290
_exptl_crystal_density_method 'not measured'
_exptl_crystal_description columnar
_exptl_crystal_F_000 611
_exptl_crystal_size_max 0.48
_exptl_crystal_size_mid 0.34
_exptl_crystal_size_min 0.21
_refine_diff_density_max 1.099
_refine_diff_density_min -0.251
_refine_diff_density_rms 0.083
_refine_ls_abs_structure_details 'Flack H D (1983), Acta Cryst. A39, 876-881'
_refine_ls_abs_structure_Flack -1.1(4)
_refine_ls_extinction_method none
_refine_ls_goodness_of_fit_ref 1.098
_refine_ls_hydrogen_treatment mixed
_refine_ls_matrix_type full
_refine_ls_number_parameters 371
_refine_ls_number_reflns 3354
_refine_ls_number_restraints 1
_refine_ls_restrained_S_all 1.098
_refine_ls_R_factor_all 0.0826
_refine_ls_R_factor_gt 0.0699
_refine_ls_shift/su_max 3.745
_refine_ls_shift/su_mean 0.017
_refine_ls_structure_factor_coef Fsqd
_refine_ls_weighting_details 'calc w=1/[\s^2^(Fo^2^)+(0.1538P)^2^+0.0000P] where P=(Fo^2^+2Fc^2^)/3'
_refine_ls_weighting_scheme calc
_refine_ls_wR_factor_gt 0.2008
_refine_ls_wR_factor_ref 0.2219
_reflns_number_gt 2798
_reflns_number_total 3354
_reflns_threshold_expression >2sigma(I)
_cod_data_source_file c4ob01545b2.cif
_cod_data_source_block rr9
_cod_depositor_comments 'Adding full bibliography for 7154092--7154095.cif.'
_cod_original_sg_symbol_H-M P2(1)
_cod_original_formula_sum 'C28 H40 O12.20'
_cod_database_code 7154095

loop_
_symmetry_equiv_pos_as_xyz
'x, y, z'
'-x, y+1/2, -z'

loop_
_atom_site_label
_atom_site_type_symbol
_atom_site_fract_x
_atom_site_fract_y
_atom_site_fract_z
_atom_site_U_iso_or_equiv
_atom_site_adp_type
_atom_site_occupancy
_atom_site_symmetry_multiplicity
_atom_site_calc_flag
_atom_site_refinement_flags
O1 O 1.5606(7) 0.4320(6) 0.0391(5) 0.0903(19) Uani 1 1 d .
O2 O 1.5602(6) 0.5968(5) -0.0266(6) 0.090(2) Uani 1 1 d .
O3 O 1.0663(4) 0.6044(3) 0.1722(3) 0.0407(9) Uani 1 1 d .
H3A H 0.9902 0.5673 0.1689 0.061 Uiso 1 1 calc R
O4 O 0.9417(4) 0.9238(4) 0.3923(3) 0.0423(10) Uani 1 1 d .
H4A H 1.0046 0.9721 0.4026 0.063 Uiso 1 1 calc R
O5 O 0.5192(4) 1.1002(4) 0.4399(3) 0.0450(10) Uani 1 1 d .
O6 O 0.7242(4) 1.2242(3) 0.3474(3) 0.0391(9) Uani 1 1 d .
O7 O 0.7335(4) 1.2716(4) 0.5171(3) 0.0493(10) Uani 1 1 d .
H7A H 0.7554 1.2089 0.5331 0.074 Uiso 1 1 calc R
O8 O 0.3927(4) 1.2256(4) 0.3376(3) 0.0481(10) Uani 1 1 d .
O9 O 0.7503(5) 1.4421(4) 0.3744(4) 0.0535(11) Uani 1 1 d .
H9A H 0.7788 1.4828 0.4218 0.080 Uiso 1 1 calc R
C1 C 0.8237(6) 1.0634(5) 0.2802(4) 0.0347(12) Uani 1 1 d .
H1A H 0.9189 1.1002 0.2804 0.042 Uiso 1 1 calc R
H1B H 0.7631 1.0750 0.2148 0.042 Uiso 1 1 calc R
C2 C 0.7440(6) 1.1096(5) 0.3621(4) 0.0344(12) Uani 1 1 d .
H2A H 0.8062 1.0971 0.4276 0.041 Uiso 1 1 calc R
C3 C 0.5942(6) 1.0530(5) 0.3615(4) 0.0387(13) Uani 1 1 d .
H3B H 0.5320 1.0642 0.2957 0.046 Uiso 1 1 calc R
C4 C 0.6145(6) 0.9354(5) 0.3800(5) 0.0399(13) Uani 1 1 d .
H4B H 0.5170 0.9009 0.3762 0.048 Uiso 1 1 calc R
H4E H 0.6690 0.9237 0.4472 0.048 Uiso 1 1 calc R
C5 C 0.7028(6) 0.8841(5) 0.3003(5) 0.0373(13) Uani 1 1 d .
H5A H 0.6420 0.8955 0.2341 0.045 Uiso 1 1 calc R
C6 C 0.7194(6) 0.7626(5) 0.3146(5) 0.0393(13) Uani 1 1 d .
H6A H 0.6210 0.7302 0.3137 0.047 Uiso 1 1 calc R
H6B H 0.7788 0.7475 0.3797 0.047 Uiso 1 1 calc R
C7 C 0.7958(6) 0.7132(5) 0.2307(5) 0.0415(13) Uani 1 1 d .
H7B H 0.7301 0.7207 0.1667 0.050 Uiso 1 1 calc R
H7C H 0.8121 0.6366 0.2438 0.050 Uiso 1 1 calc R
C8 C 0.9468(6) 0.7680(5) 0.2234(4) 0.0364(12) Uani 1 1 d .
H8A H 1.0111 0.7555 0.2881 0.044 Uiso 1 1 calc R
C9 C 0.9298(6) 0.8903(5) 0.2114(4) 0.0349(12) Uani 1 1 d .
H9B H 0.8642 0.9038 0.1473 0.042 Uiso 1 1 calc R
C10 C 0.8515(6) 0.9405(5) 0.2974(4) 0.0344(12) Uani 1 1 d .
C11 C 1.0826(6) 0.9409(5) 0.2033(5) 0.0420(14) Uani 1 1 d .
H11A H 1.1509 0.9280 0.2654 0.050 Uiso 1 1 calc R
H11B H 1.0713 1.0185 0.1943 0.050 Uiso 1 1 calc R
C12 C 1.1481(7) 0.8932(5) 0.1151(5) 0.0419(13) Uani 1 1 d .
H12A H 1.2433 0.9284 0.1106 0.050 Uiso 1 1 calc R
H12B H 1.0808 0.9088 0.0532 0.050 Uiso 1 1 calc R
C13 C 1.1740(6) 0.7694(5) 0.1229(4) 0.0378(12) Uani 1 1 d .
C14 C 1.0256(6) 0.7135(5) 0.1416(4) 0.0367(12) Uani 1 1 d .
C15 C 0.9325(6) 0.7097(6) 0.0368(4) 0.0476(15) Uani 1 1 d .
H15A H 0.8890 0.7798 0.0179 0.057 Uiso 1 1 calc R
H15B H 0.8525 0.6567 0.0342 0.057 Uiso 1 1 calc R
C16 C 1.0466(6) 0.6768(7) -0.0328(5) 0.0549(18) Uani 1 1 d .
H16A H 1.0560 0.5987 -0.0353 0.066 Uiso 1 1 calc R
H16B H 1.0154 0.7036 -0.1008 0.066 Uiso 1 1 calc R
C17 C 1.1972(6) 0.7289(5) 0.0142(5) 0.0435(14) Uani 1 1 d .
H17A H 1.2133 0.7928 -0.0262 0.052 Uiso 1 1 calc R
C18 C 1.3036(6) 0.7461(6) 0.2049(5) 0.0500(16) Uani 1 1 d .
H18A H 1.2810 0.7732 0.2681 0.075 Uiso 1 1 calc R
H18B H 1.3926 0.7808 0.1889 0.075 Uiso 1 1 calc R
H18C H 1.3199 0.6694 0.2099 0.075 Uiso 1 1 calc R
C20 C 1.3245(7) 0.6537(6) 0.0097(5) 0.0450(14) Uani 1 1 d .
C21 C 1.4602(9) 0.6881(7) -0.0357(8) 0.077(3) Uani 1 1 d .
H21A H 1.4316 0.7078 -0.1061 0.093 Uiso 1 1 calc R
H21B H 1.5081 0.7500 0.0004 0.093 Uiso 1 1 calc R
C22 C 1.3456(8) 0.5512(7) 0.0367(7) 0.065(2) Uani 1 1 d .
H22A H 1.2765 0.5074 0.0626 0.078 Uiso 1 1 calc R
C23 C 1.4940(9) 0.5188(7) 0.0194(6) 0.063(2) Uani 1 1 d .
C1' C 0.4966(6) 1.2125(5) 0.4258(5) 0.0412(14) Uani 1 1 d .
H1' H 0.4516 1.2407 0.4828 0.049 Uiso 1 1 calc R
C2' C 0.6459(6) 1.2731(5) 0.4223(4) 0.0372(12) Uani 1 1 d .
C3' C 0.6157(6) 1.3890(5) 0.3915(5) 0.0432(14) Uani 1 1 d .
H3' H 0.5791 1.4259 0.4478 0.052 Uiso 1 1 calc R
C4' C 0.4957(7) 1.3991(6) 0.3004(5) 0.0486(15) Uani 1 1 d .
H4C H 0.5339 1.3717 0.2412 0.058 Uiso 1 1 calc R
H4D H 0.4704 1.4748 0.2888 0.058 Uiso 1 1 calc R
C5' C 0.3558(6) 1.3366(6) 0.3154(5) 0.0503(16) Uani 1 1 d .
H5' H 0.3134 1.3682 0.3721 0.060 Uiso 1 1 calc R
C6' C 0.2341(8) 1.3344(8) 0.2217(6) 0.067(2) Uani 1 1 d .
H6C H 0.2667 1.2892 0.1709 0.101 Uiso 1 1 calc R
H6D H 0.2172 1.4065 0.1959 0.101 Uiso 1 1 calc R
H6E H 0.1425 1.3062 0.2400 0.101 Uiso 1 1 calc R
O1W O 0.8476(9) 0.0690(7) 0.6162(5) 0.0278(19) Uani 0.40 1 d P
O2W O 0.8493(6) 0.4387(5) 0.1762(4) 0.0516(13) Uani 0.80 1 d P
O3W O 0.8271(5) 0.5787(4) 0.5496(4) 0.0570(12) Uani 1 1 d .
O4W O -0.0455(5) 0.7900(5) 0.5671(4) 0.0718(15) Uani 1 1 d .

loop_
_atom_site_aniso_label
_atom_site_aniso_U_11
_atom_site_aniso_U_22
_atom_site_aniso_U_33
_atom_site_aniso_U_23
_atom_site_aniso_U_13
_atom_site_aniso_U_12
O1 0.091(4) 0.073(4) 0.109(5) -0.005(4) 0.021(3) 0.037(3)
O2 0.067(3) 0.068(4) 0.147(6) 0.007(4) 0.054(4) 0.003(3)
O3 0.0442(19) 0.029(2) 0.049(2) -0.0001(18) 0.0085(17) 0.0027(17)
O4 0.046(2) 0.044(3) 0.036(2) 0.0033(18) 0.0032(16) -0.0058(17)
O5 0.053(2) 0.038(2) 0.050(2) -0.003(2) 0.0271(18) -0.0027(19)
O6 0.045(2) 0.033(2) 0.042(2) -0.0036(18) 0.0159(16) 0.0024(17)
O7 0.054(2) 0.049(3) 0.044(2) -0.004(2) 0.0030(17) 0.000(2)
O8 0.040(2) 0.044(2) 0.060(3) -0.005(2) 0.0081(18) 0.0039(18)
O9 0.059(3) 0.046(3) 0.057(3) -0.003(2) 0.016(2) -0.009(2)
C1 0.040(3) 0.032(3) 0.034(3) 0.004(2) 0.010(2) -0.001(2)
C2 0.038(3) 0.029(3) 0.037(3) 0.001(2) 0.009(2) 0.002(2)
C3 0.044(3) 0.043(4) 0.033(3) -0.004(3) 0.018(2) -0.004(3)
C4 0.042(3) 0.037(3) 0.043(3) 0.001(3) 0.017(2) -0.004(3)
C5 0.038(3) 0.032(3) 0.042(3) -0.003(3) 0.009(2) -0.002(2)
C6 0.039(3) 0.034(3) 0.046(3) -0.001(3) 0.011(2) 0.001(2)
C7 0.045(3) 0.028(3) 0.054(3) 0.000(3) 0.013(2) -0.004(2)
C8 0.040(3) 0.030(3) 0.039(3) -0.002(3) 0.006(2) 0.002(2)
C9 0.040(3) 0.029(3) 0.037(3) -0.004(2) 0.011(2) 0.002(2)
C10 0.036(3) 0.034(3) 0.033(3) 0.004(2) 0.006(2) 0.007(2)
C11 0.042(3) 0.032(3) 0.056(4) -0.002(3) 0.019(3) 0.000(2)
C12 0.050(3) 0.031(3) 0.048(3) -0.002(3) 0.018(3) 0.001(2)
C13 0.044(3) 0.035(3) 0.036(3) -0.001(3) 0.012(2) 0.001(3)
C14 0.037(3) 0.031(3) 0.041(3) 0.000(3) 0.005(2) 0.002(2)
C15 0.044(3) 0.058(4) 0.039(3) 0.002(3) 0.001(2) 0.005(3)
C16 0.051(3) 0.072(5) 0.041(3) -0.011(3) 0.004(3) 0.013(3)
C17 0.053(3) 0.038(4) 0.041(3) 0.010(3) 0.011(2) 0.012(3)
C18 0.033(3) 0.055(4) 0.062(4) -0.005(3) 0.010(3) 0.001(3)
C20 0.051(3) 0.044(4) 0.042(3) -0.004(3) 0.014(3) 0.005(3)
C21 0.061(4) 0.058(5) 0.120(8) 0.005(5) 0.035(4) 0.010(4)
C22 0.064(4) 0.051(5) 0.087(6) -0.002(4) 0.034(4) 0.006(3)
C23 0.069(4) 0.055(5) 0.067(5) -0.009(4) 0.014(4) 0.023(4)
C1' 0.041(3) 0.037(3) 0.048(3) -0.009(3) 0.015(2) 0.002(3)
C2' 0.044(3) 0.039(3) 0.031(3) -0.009(3) 0.013(2) 0.000(3)
C3' 0.046(3) 0.042(4) 0.044(3) -0.008(3) 0.017(3) -0.004(3)
C4' 0.056(4) 0.038(4) 0.052(4) -0.001(3) 0.010(3) 0.007(3)
C5' 0.039(3) 0.058(5) 0.053(4) -0.014(3) 0.005(3) 0.013(3)
C6' 0.055(4) 0.078(6) 0.064(4) -0.001(4) -0.005(3) 0.016(4)
O1W 0.056(5) 0.022(4) 0.000(3) 0.002(3) -0.013(3) -0.016(4)
O2W 0.053(3) 0.036(3) 0.071(4) -0.009(3) 0.024(3) -0.004(2)
O3W 0.052(2) 0.056(3) 0.063(3) 0.000(2) 0.009(2) 0.008(2)
O4W 0.057(3) 0.085(4) 0.074(3) 0.018(3) 0.009(2) -0.007(3)

loop_
_atom_type_symbol
_atom_type_description
_atom_type_scat_dispersion_real
_atom_type_scat_dispersion_imag
_atom_type_scat_source
C C 0.0181 0.0091 'International Tables Vol C Tables 4.2.6.8 and 6.1.1.4'
H H 0.0000 0.0000 'International Tables Vol C Tables 4.2.6.8 and 6.1.1.4'
O O 0.0492 0.0322 'International Tables Vol C Tables 4.2.6.8 and 6.1.1.4'

loop_
_geom_angle_atom_site_label_1
_geom_angle_atom_site_label_2
_geom_angle_atom_site_label_3
_geom_angle
C23 O2 C21 106.9(5)
C1' O5 C3 111.8(4)
C2 O6 C2' 112.5(4)
C1' O8 C5' 113.0(5)
C2 C1 C10 110.3(4)
O6 C2 C1 109.7(4)
O6 C2 C3 111.2(4)
C1 C2 C3 109.8(5)
O5 C3 C4 109.4(5)
O5 C3 C2 108.6(5)
C4 C3 C2 111.4(5)
C3 C4 C5 110.3(5)
C10 C5 C6 112.8(5)
C10 C5 C4 111.9(5)
C6 C5 C4 111.5(5)
C5 C6 C7 110.4(5)
C6 C7 C8 111.8(5)
C9 C8 C7 111.6(4)
C9 C8 C14 114.0(5)
C7 C8 C14 111.0(5)
C11 C9 C8 109.6(5)
C11 C9 C10 113.5(5)
C8 C9 C10 111.4(5)
O4 C10 C5 107.5(4)
O4 C10 C1 109.5(5)
C5 C10 C1 109.3(4)
O4 C10 C9 110.0(4)
C5 C10 C9 109.4(5)
C1 C10 C9 111.1(4)
C9 C11 C12 110.8(5)
C11 C12 C13 113.8(5)
C18 C13 C12 109.3(5)
C18 C13 C14 112.8(5)
C12 C13 C14 109.0(5)
C18 C13 C17 114.6(5)
C12 C13 C17 106.8(5)
C14 C13 C17 104.0(4)
O3 C14 C15 108.3(5)
O3 C14 C8 109.3(4)
C15 C14 C8 114.8(4)
O3 C14 C13 105.8(4)
C15 C14 C13 103.5(5)
C8 C14 C13 114.6(5)
C14 C15 C16 104.0(4)
C17 C16 C15 105.5(5)
C20 C17 C16 110.9(6)
C20 C17 C13 116.4(5)
C16 C17 C13 106.1(4)
C22 C20 C17 132.0(6)
C22 C20 C21 106.8(6)
C17 C20 C21 121.1(6)
O2 C21 C20 106.2(7)
C20 C22 C23 108.7(7)
O1 C23 O2 119.4(7)
O1 C23 C22 129.4(8)
O2 C23 C22 111.1(7)
O8 C1' O5 106.9(5)
O8 C1' C2' 113.1(5)
O5 C1' C2' 111.9(5)
O7 C2' O6 111.1(4)
O7 C2' C3' 108.5(5)
O6 C2' C3' 107.2(5)
O7 C2' C1' 110.0(5)
O6 C2' C1' 109.6(5)
C3' C2' C1' 110.4(5)
O9 C3' C2' 111.1(5)
O9 C3' C4' 110.8(5)
C2' C3' C4' 112.3(5)
C3' C4' C5' 111.0(6)
O8 C5' C4' 110.1(5)
O8 C5' C6' 105.5(6)
C4' C5' C6' 113.9(6)

loop_
_geom_bond_atom_site_label_1
_geom_bond_atom_site_label_2
_geom_bond_distance
O1 C23 1.237(10)
O2 C23 1.332(10)
O2 C21 1.437(10)
O3 C14 1.440(7)
O4 C10 1.416(7)
O5 C1' 1.411(8)
O5 C3 1.453(7)
O6 C2 1.437(7)
O6 C2' 1.440(7)
O7 C2' 1.391(7)
O8 C1' 1.401(7)
O8 C5' 1.433(9)
O9 C3' 1.425(7)
C1 C2 1.508(7)
C1 C10 1.551(8)
C2 C3 1.518(8)
C3 C4 1.481(9)
C4 C5 1.557(8)
C5 C10 1.515(8)
C5 C6 1.519(8)
C6 C7 1.528(8)
C7 C8 1.534(8)
C8 C9 1.526(8)
C8 C14 1.545(8)
C9 C11 1.529(8)
C9 C10 1.565(7)
C11 C12 1.516(8)
C12 C13 1.549(8)
C13 C18 1.505(8)
C13 C14 1.557(8)
C13 C17 1.581(8)
C14 C15 1.523(8)
C15 C16 1.540(8)
C16 C17 1.547(9)
C17 C20 1.484(9)
C20 C22 1.322(11)
C20 C21 1.504(10)
C22 C23 1.446(10)
C1' C2' 1.545(8)
C2' C3' 1.503(9)
C3' C4' 1.508(9)
C4' C5' 1.516(9)
C5' C6' 1.538(9)

loop_
_geom_torsion_atom_site_label_1
_geom_torsion_atom_site_label_2
_geom_torsion_atom_site_label_3
_geom_torsion_atom_site_label_4
_geom_torsion
C2' O6 C2 C1 178.9(4)
C2' O6 C2 C3 57.2(6)
C10 C1 C2 O6 177.7(4)
C10 C1 C2 C3 -59.7(6)
C1' O5 C3 C4 -179.9(5)
C1' O5 C3 C2 58.4(6)
O6 C2 C3 O5 -57.5(6)
C1 C2 C3 O5 -179.2(4)
O6 C2 C3 C4 -178.1(4)
C1 C2 C3 C4 60.3(6)
O5 C3 C4 C5 -176.8(4)
C2 C3 C4 C5 -56.7(6)
C3 C4 C5 C10 55.1(7)
C3 C4 C5 C6 -177.5(5)
C10 C5 C6 C7 -57.4(6)
C4 C5 C6 C7 175.7(4)
C5 C6 C7 C8 54.8(7)
C6 C7 C8 C9 -54.3(6)
C6 C7 C8 C14 177.3(5)
C7 C8 C9 C11 -179.4(5)
C14 C8 C9 C11 -52.7(6)
C7 C8 C9 C10 54.2(6)
C14 C8 C9 C10 -179.1(4)
C6 C5 C10 O4 -62.5(6)
C4 C5 C10 O4 64.2(6)
C6 C5 C10 C1 178.7(5)
C4 C5 C10 C1 -54.5(6)
C6 C5 C10 C9 56.9(6)
C4 C5 C10 C9 -176.3(4)
C2 C1 C10 O4 -60.0(5)
C2 C1 C10 C5 57.5(6)
C2 C1 C10 C9 178.3(4)
C11 C9 C10 O4 -61.3(6)
C8 C9 C10 O4 62.9(6)
C11 C9 C10 C5 -179.2(5)
C8 C9 C10 C5 -54.9(6)
C11 C9 C10 C1 60.1(6)
C8 C9 C10 C1 -175.7(4)
C8 C9 C11 C12 58.0(6)
C10 C9 C11 C12 -176.8(5)
C9 C11 C12 C13 -60.3(7)
C11 C12 C13 C18 -71.2(6)
C11 C12 C13 C14 52.5(6)
C11 C12 C13 C17 164.3(5)
C9 C8 C14 O3 167.0(4)
C7 C8 C14 O3 -66.0(6)
C9 C8 C14 C15 -71.1(7)
C7 C8 C14 C15 56.0(7)
C9 C8 C14 C13 48.5(6)
C7 C8 C14 C13 175.5(5)
C18 C13 C14 O3 -44.8(6)
C12 C13 C14 O3 -166.4(4)
C17 C13 C14 O3 79.9(5)
C18 C13 C14 C15 -158.7(5)
C12 C13 C14 C15 79.7(6)
C17 C13 C14 C15 -33.9(6)
C18 C13 C14 C8 75.7(6)
C12 C13 C14 C8 -45.9(6)
C17 C13 C14 C8 -159.5(5)
O3 C14 C15 C16 -70.0(6)
C8 C14 C15 C16 167.5(5)
C13 C14 C15 C16 42.0(7)
C14 C15 C16 C17 -33.6(7)
C15 C16 C17 C20 139.3(6)
C15 C16 C17 C13 12.0(7)
C18 C13 C17 C20 12.9(8)
C12 C13 C17 C20 134.1(6)
C14 C13 C17 C20 -110.7(6)
C18 C13 C17 C16 136.9(6)
C12 C13 C17 C16 -101.9(6)
C14 C13 C17 C16 13.3(6)
C16 C17 C20 C22 -50.1(10)
C13 C17 C20 C22 71.3(10)
C16 C17 C20 C21 127.2(7)
C13 C17 C20 C21 -111.3(8)
C23 O2 C21 C20 -0.8(10)
C22 C20 C21 O2 -2.6(10)
C17 C20 C21 O2 179.4(6)
C17 C20 C22 C23 -177.6(7)
C21 C20 C22 C23 4.8(9)
C21 O2 C23 O1 -177.7(8)
C21 O2 C23 C22 3.7(10)
C20 C22 C23 O1 176.0(9)
C20 C22 C23 O2 -5.6(10)
C5' O8 C1' O5 178.3(5)
C5' O8 C1' C2' -58.0(6)
C3 O5 C1' O8 67.0(5)
C3 O5 C1' C2' -57.3(6)
C2 O6 C2' O7 68.4(6)
C2 O6 C2' C3' -173.2(4)
C2 O6 C2' C1' -53.4(6)
O8 C1' C2' O7 170.3(5)
O5 C1' C2' O7 -68.9(6)
O8 C1' C2' O6 -67.3(6)
O5 C1' C2' O6 53.5(6)
O8 C1' C2' C3' 50.5(6)
O5 C1' C2' C3' 171.4(5)
O7 C2' C3' O9 67.3(6)
O6 C2' C3' O9 -52.7(6)
C1' C2' C3' O9 -172.0(4)
O7 C2' C3' C4' -168.0(4)
O6 C2' C3' C4' 72.0(6)
C1' C2' C3' C4' -47.3(6)
O9 C3' C4' C5' 176.3(5)
C2' C3' C4' C5' 51.4(7)
C1' O8 C5' C4' 60.4(7)
C1' O8 C5' C6' -176.2(5)
C3' C4' C5' O8 -56.2(7)
C3' C4' C5' C6' -174.5(6)
